data_2023240
loop_
_publ_author_name
'Divyabharathi, Sivagnanam'
'Karthiga, Anjalai Ramachandran'
'Shalo, Rajans Reshwen'
'Rajeswari, Krishnan'
'Vidhyasagar, Thankakan'
'Selvanayagam, Sivashanmugam'

_publ_section_title
;
 Crystal structure, Hirshfeld surface analysis, DFT and the molecular
 docking studies of
 3-(2-chloroacetyl)-2,4,6,8-tetraphenyl-3,7-diazabicyclo[3.3.1]nonan-9-one
;
_journal_coeditor_code WM5730
_journal_issue 9
_journal_name_full 'Acta Crystallographica Section E Crystallographic Communications'
_journal_page_first 981
_journal_page_last 985
_journal_paper_doi 10.1107/S2056989024008302
_journal_volume 80
_journal_year 2024
_chemical_formula_iupac 'C33 H29 Cl N2 O2'
_chemical_formula_moiety 'C33 H29 Cl N2 O2'
_chemical_formula_sum 'C33 H29 Cl N2 O2'
_chemical_formula_weight 521.03
_chemical_name_systematic
;
3-(2-Chloroacetyl)-2,4,6,8-tetraphenyl-3,7-diazabicyclo[3.3.1]nonan-9-one
;
_space_group_crystal_system orthorhombic
_space_group_IT_number 61
_space_group_name_Hall '-P 2ac 2ab'
_space_group_name_H-M_alt 'P b c a'
_atom_sites_solution_hydrogens mixed
_audit_creation_method SHELXL-2019/3
_cell_angle_alpha 90
_cell_angle_beta 90
_cell_angle_gamma 90
_cell_formula_units_Z 8
_cell_length_a 9.229(3)
_cell_length_b 19.235(6)
_cell_length_c 30.058(10)
_cell_measurement_reflns_used 9200
_cell_measurement_temperature 298(2)
_cell_measurement_theta_max 29.4680
_cell_measurement_theta_min 2.5143
_cell_volume 5336(3)
_computing_cell_refinement
;
SAINT (Bruker, 2017)
;
_computing_data_collection
;
APEX3 (Bruker, 2017)
;
_computing_data_reduction
;
SAINT (Bruker, 2017)
;
_computing_molecular_graphics
;
ORTEP-3 for Windows (Farrugia, 2012), PLATON (Spek, 2020)
;
_computing_publication_material
;
publCIF (Westrip, 2010)
;
_computing_structure_refinement
;
SHELXL (Sheldrick, 2015b)
;
_computing_structure_solution
;
<i>SHELXT</i> (Sheldrick, 2015a)
;
_diffrn_ambient_temperature 298(2)
_diffrn_detector_area_resol_mean 7.3910
_diffrn_measured_fraction_theta_full 0.999
_diffrn_measured_fraction_theta_max 0.900
_diffrn_measurement_device_type 'Bruker D8 Quest XRD'
_diffrn_measurement_method 'Omega and Phi Scans'
_diffrn_radiation_type MoK\a
_diffrn_radiation_wavelength 0.71073
_diffrn_reflns_av_R_equivalents 0.1041
_diffrn_reflns_av_unetI/netI 0.0634
_diffrn_reflns_limit_h_max 12
_diffrn_reflns_limit_h_min -12
_diffrn_reflns_limit_k_max 25
_diffrn_reflns_limit_k_min -25
_diffrn_reflns_limit_l_max 42
_diffrn_reflns_limit_l_min -40
_diffrn_reflns_number 127372
_diffrn_reflns_theta_full 25.242
_diffrn_reflns_theta_max 30.748
_diffrn_reflns_theta_min 2.118
_exptl_absorpt_coefficient_mu 0.177
_exptl_absorpt_correction_T_max 0.746
_exptl_absorpt_correction_T_min 0.692
_exptl_absorpt_correction_type multi-scan
_exptl_absorpt_process_details
;
(<i>SADABS</i>; Krause <i>et al.</i>, 2015)
;
_exptl_crystal_colour colorless
_exptl_crystal_density_diffrn 1.297
_exptl_crystal_density_method 'not measured'
_exptl_crystal_description Block
_exptl_crystal_F_000 2192
_exptl_crystal_size_max 0.350
_exptl_crystal_size_mid 0.230
_exptl_crystal_size_min 0.190
_refine_diff_density_max 0.240
_refine_diff_density_min -0.283
_refine_ls_extinction_coef 0.0032(4)
_refine_ls_extinction_expression Fc^*^=kFc[1+0.001xFc^2^\l^3^/sin(2\q)]^-1/4^
_refine_ls_extinction_method
;
SHELXL (Sheldrick, 2015b)
;
_refine_ls_goodness_of_fit_ref 1.067
_refine_ls_hydrogen_treatment constr
_refine_ls_matrix_type full
_refine_ls_number_parameters 344
_refine_ls_number_reflns 7493
_refine_ls_number_restraints 1
_refine_ls_restrained_S_all 1.067
_refine_ls_R_factor_all 0.1550
_refine_ls_R_factor_gt 0.0700
_refine_ls_shift/su_max 0.000
_refine_ls_shift/su_mean 0.000
_refine_ls_structure_factor_coef Fsqd
_refine_ls_weighting_details 'w=1/[\s^2^(Fo^2^)+(0.0448P)^2^+2.2149P] where P=(Fo^2^+2Fc^2^)/3'
_refine_ls_weighting_scheme calc
_refine_ls_wR_factor_gt 0.1196
_refine_ls_wR_factor_ref 0.1509
_reflns_number_gt 4101
_reflns_number_total 7493
_reflns_threshold_expression 'I > 2\s(I)'
_cod_data_source_file wm5730.cif
_cod_data_source_block I
_cod_database_code 2023240
_shelx_space_group_comment
;
The symmetry employed for this shelxl refinement is uniquely defined
by the following loop, which should always be used as a source of
symmetry information in preference to the above space-group names.
They are only intended as comments.
;
_shelx_estimated_absorpt_t_min 0.952
_shelx_estimated_absorpt_t_max 0.967

loop_
_space_group_symop_operation_xyz
'x, y, z'
'-x+1/2, -y, z+1/2'
'x+1/2, -y+1/2, -z'
'-x, y+1/2, -z+1/2'
'-x, -y, -z'
'x-1/2, y, -z-1/2'
'-x-1/2, y-1/2, z'
'x, -y-1/2, z-1/2'

loop_
_atom_site_type_symbol
_atom_site_label
_atom_site_fract_x
_atom_site_fract_y
_atom_site_fract_z
_atom_site_U_iso_or_equiv
_atom_site_adp_type
_atom_site_calc_flag
_atom_site_occupancy
_atom_site_disorder_assembly
_atom_site_disorder_group
Cl Cl1 0.49791(8) 0.40099(3) 0.00094(2) 0.0784(2) Uani d 1 . .
O O1 0.35619(16) 0.31422(7) 0.06683(5) 0.0595(4) Uani d 1 . .
O O2 -0.01614(17) 0.45163(9) 0.20859(5) 0.0695(5) Uani d 1 . .
N N1 0.23075(16) 0.39715(7) 0.10473(5) 0.0386(3) Uani d 1 . .
N N2 0.38457(18) 0.40602(8) 0.19171(6) 0.0496(4) Uani d 1 . .
H H2 0.459922 0.401953 0.208188 0.060 Uiso d 1 . .
C C1 0.2156(2) 0.47202(9) 0.11529(6) 0.0409(4) Uani d 1 . .
H H1 0.310034 0.492740 0.108463 0.049 Uiso calc 1 . .
C C2 0.1919(2) 0.48463(10) 0.16565(6) 0.0436(4) Uani d 1 . .
H H2A 0.153292 0.531690 0.169613 0.052 Uiso calc 1 . .
C C3 0.0874(2) 0.43415(11) 0.18594(6) 0.0475(5) Uani d 1 . .
C C4 0.1368(2) 0.36052(10) 0.18000(6) 0.0459(5) Uani d 1 . .
H H4 0.064183 0.329585 0.193177 0.055 Uiso calc 1 . .
C C5 0.1534(2) 0.34183(9) 0.13028(6) 0.0417(4) Uani d 1 . .
H H5 0.214691 0.300281 0.129005 0.050 Uiso calc 1 . .
C C6 0.3352(2) 0.47838(10) 0.19303(6) 0.0474(5) Uani d 1 . .
H H6 0.314926 0.490966 0.224002 0.057 Uiso calc 1 . .
C C7 0.2784(2) 0.35584(10) 0.20830(6) 0.0492(5) Uani d 1 . .
H H7 0.253838 0.369213 0.238841 0.059 Uiso calc 1 . .
C C8 0.3309(2) 0.37562(10) 0.07418(6) 0.0431(4) Uani d 1 . .
C C9 0.4103(2) 0.43311(11) 0.04895(7) 0.0508(5) Uani d 1 . .
H H9A 0.481483 0.454309 0.068419 0.061 Uiso calc 1 . .
H H9B 0.341384 0.468752 0.040346 0.061 Uiso calc 1 . .
C C10 0.1061(2) 0.51234(10) 0.08728(6) 0.0464(5) Uani d 1 . .
C C11 -0.0107(2) 0.48393(12) 0.06587(7) 0.0584(6) Uani d 1 . .
H H11 -0.025562 0.436142 0.066996 0.070 Uiso calc 1 . .
C C12 -0.1073(3) 0.52561(15) 0.04244(9) 0.0750(7) Uani d 1 . .
H H12 -0.186720 0.505394 0.028441 0.090 Uiso calc 1 . .
C C13 -0.0874(3) 0.59549(15) 0.03974(8) 0.0791(8) Uani d 1 . .
H H13 -0.152993 0.622987 0.024194 0.095 Uiso calc 1 . .
C C14 0.0291(4) 0.62480(14) 0.05989(10) 0.0940(10) Uani d 1 . .
H H14 0.044147 0.672500 0.057854 0.113 Uiso calc 1 . .
C C15 0.1261(3) 0.58363(12) 0.08362(9) 0.0777(8) Uani d 1 . .
H H15 0.205677 0.604246 0.097254 0.093 Uiso calc 1 . .
C C16 0.4491(2) 0.52762(11) 0.17489(7) 0.0505(5) Uani d 1 . .
C C17 0.5834(3) 0.50516(13) 0.16039(8) 0.0678(6) Uani d 1 . .
H H17 0.609601 0.458846 0.164171 0.081 Uiso calc 1 . .
C C18 0.6794(3) 0.55085(17) 0.14029(10) 0.0867(8) Uani d 1 . .
H H18 0.770121 0.535105 0.131307 0.104 Uiso calc 1 . .
C C19 0.6422(4) 0.61856(17) 0.13359(10) 0.0874(9) Uani d 1 . .
H H19 0.705128 0.648347 0.118731 0.105 Uiso calc 1 . .
C C20 0.5127(3) 0.64236(15) 0.14871(10) 0.0831(8) Uani d 1 . .
H H20 0.488173 0.688855 0.144833 0.100 Uiso calc 1 . .
C C21 0.4167(3) 0.59769(11) 0.16994(8) 0.0649(6) Uani d 1 . .
H H21 0.329674 0.614934 0.180959 0.078 Uiso calc 1 . .
C C22 0.3419(2) 0.28339(10) 0.20994(7) 0.0499(5) Uani d 1 . .
C C23 0.3028(3) 0.23822(12) 0.24377(8) 0.0667(6) Uani d 1 . .
H H23 0.236247 0.252547 0.265113 0.080 Uiso calc 1 . .
C C24 0.3613(4) 0.17210(13) 0.24627(10) 0.0826(8) Uani d 1 . .
H H24 0.333283 0.142401 0.269117 0.099 Uiso calc 1 . .
C C25 0.4597(3) 0.15019(13) 0.21554(11) 0.0802(8) Uani d 1 . .
H H25 0.500679 0.106173 0.217809 0.096 Uiso calc 1 . .
C C26 0.4979(3) 0.19359(14) 0.18116(10) 0.0777(8) Uani d 1 . .
H H26 0.563727 0.178566 0.159800 0.093 Uiso calc 1 . .
C C27 0.4384(3) 0.25990(13) 0.17818(8) 0.0653(6) Uani d 1 . .
H H27 0.463899 0.288685 0.154583 0.078 Uiso calc 1 . .
C C28 0.0095(2) 0.32249(10) 0.10794(7) 0.0462(5) Uani d 1 . .
C C29 -0.1247(2) 0.33945(12) 0.12559(8) 0.0619(6) Uani d 1 . .
H H29 -0.130584 0.361836 0.152957 0.074 Uiso calc 1 . .
C C30 -0.2510(3) 0.32299(14) 0.10237(10) 0.0774(7) Uani d 1 . .
H H30 -0.340461 0.335275 0.114241 0.093 Uiso calc 1 . .
C C31 -0.2453(3) 0.28918(14) 0.06257(10) 0.0811(8) Uani d 1 . .
H H31 -0.330293 0.278831 0.047312 0.097 Uiso calc 1 . .
C C32 -0.1135(3) 0.27048(13) 0.04513(9) 0.0743(7) Uani d 1 . .
H H32 -0.108948 0.246764 0.018200 0.089 Uiso calc 1 . .
C C33 0.0127(2) 0.28700(11) 0.06772(7) 0.0582(5) Uani d 1 . .
H H33 0.101471 0.274039 0.055682 0.070 Uiso calc 1 . .

loop_
_atom_site_aniso_label
_atom_site_aniso_U_11
_atom_site_aniso_U_22
_atom_site_aniso_U_33
_atom_site_aniso_U_12
_atom_site_aniso_U_13
_atom_site_aniso_U_23
Cl1 0.0978(5) 0.0704(4) 0.0671(4) 0.0026(3) 0.0425(3) 0.0029(3)
O1 0.0677(10) 0.0457(8) 0.0652(10) 0.0056(7) 0.0204(8) -0.0010(7)
O2 0.0682(10) 0.0708(11) 0.0694(10) 0.0045(8) 0.0287(8) -0.0056(8)
N1 0.0407(8) 0.0373(8) 0.0378(8) -0.0006(6) 0.0034(6) 0.0023(6)
N2 0.0494(9) 0.0474(9) 0.0520(10) -0.0019(8) -0.0099(8) 0.0070(8)
C1 0.0453(10) 0.0391(10) 0.0383(9) -0.0006(8) 0.0025(8) 0.0013(8)
C2 0.0483(10) 0.0443(10) 0.0381(10) 0.0036(8) 0.0025(8) -0.0013(8)
C3 0.0494(11) 0.0588(12) 0.0344(10) 0.0002(9) 0.0038(8) 0.0007(9)
C4 0.0470(11) 0.0495(11) 0.0412(10) -0.0025(9) 0.0057(8) 0.0080(8)
C5 0.0432(10) 0.0382(9) 0.0435(10) -0.0011(8) 0.0040(8) 0.0056(8)
C6 0.0561(12) 0.0469(11) 0.0391(10) -0.0002(9) -0.0024(9) -0.0008(8)
C7 0.0579(12) 0.0519(12) 0.0377(10) -0.0021(10) -0.0001(9) 0.0071(9)
C8 0.0431(10) 0.0447(11) 0.0416(10) 0.0006(8) 0.0025(8) 0.0015(8)
C9 0.0542(12) 0.0510(12) 0.0471(11) -0.0020(9) 0.0132(9) 0.0012(9)
C10 0.0576(12) 0.0467(11) 0.0350(10) 0.0089(9) 0.0023(8) 0.0035(8)
C11 0.0609(13) 0.0573(13) 0.0571(13) 0.0031(11) -0.0054(10) 0.0134(10)
C12 0.0672(15) 0.0894(19) 0.0684(16) 0.0095(14) -0.0133(12) 0.0213(14)
C13 0.100(2) 0.0821(19) 0.0557(15) 0.0361(16) -0.0093(14) 0.0132(13)
C14 0.150(3) 0.0517(15) 0.0802(19) 0.0222(17) -0.031(2) 0.0112(13)
C15 0.109(2) 0.0478(13) 0.0759(17) 0.0001(13) -0.0314(15) 0.0079(12)
C16 0.0570(12) 0.0500(12) 0.0444(11) -0.0061(10) -0.0074(9) -0.0007(9)
C17 0.0652(15) 0.0633(15) 0.0748(16) -0.0032(12) 0.0063(12) 0.0003(12)
C18 0.0678(17) 0.100(2) 0.093(2) -0.0159(16) 0.0152(15) 0.0021(17)
C19 0.087(2) 0.092(2) 0.0830(19) -0.0347(18) -0.0039(16) 0.0204(16)
C20 0.090(2) 0.0612(16) 0.098(2) -0.0219(15) -0.0215(17) 0.0189(14)
C21 0.0655(14) 0.0529(13) 0.0764(16) -0.0059(11) -0.0082(12) 0.0005(11)
C22 0.0531(11) 0.0499(11) 0.0466(11) -0.0044(9) -0.0101(9) 0.0094(9)
C23 0.0793(16) 0.0631(14) 0.0577(13) -0.0072(12) -0.0052(12) 0.0171(11)
C24 0.104(2) 0.0573(15) 0.0869(19) -0.0117(15) -0.0241(17) 0.0251(14)
C25 0.0850(19) 0.0498(14) 0.106(2) 0.0005(13) -0.0447(17) 0.0077(15)
C26 0.0627(15) 0.0737(17) 0.097(2) 0.0162(13) -0.0125(14) -0.0071(15)
C27 0.0622(14) 0.0659(15) 0.0679(15) 0.0082(12) 0.0007(12) 0.0135(12)
C28 0.0469(11) 0.0395(10) 0.0522(11) -0.0045(8) -0.0010(9) 0.0093(9)
C29 0.0493(12) 0.0663(14) 0.0701(15) -0.0063(11) 0.0045(11) 0.0013(11)
C30 0.0467(13) 0.0821(18) 0.104(2) -0.0105(12) -0.0020(13) 0.0098(16)
C31 0.0672(17) 0.0705(17) 0.105(2) -0.0197(14) -0.0286(16) 0.0136(16)
C32 0.0855(19) 0.0634(15) 0.0741(16) -0.0155(13) -0.0214(14) -0.0014(12)
C33 0.0613(13) 0.0535(12) 0.0597(13) -0.0067(10) -0.0044(10) -0.0018(10)

loop_
_atom_type_symbol
_atom_type_description
_atom_type_scat_dispersion_real
_atom_type_scat_dispersion_imag
_atom_type_scat_source
C C 0.0033 0.0016 'International Tables Vol C Tables 4.2.6.8 and 6.1.1.4'
H H 0.0000 0.0000 'International Tables Vol C Tables 4.2.6.8 and 6.1.1.4'
Cl Cl 0.1484 0.1585 'International Tables Vol C Tables 4.2.6.8 and 6.1.1.4'
N N 0.0061 0.0033 'International Tables Vol C Tables 4.2.6.8 and 6.1.1.4'
O O 0.0106 0.0060 'International Tables Vol C Tables 4.2.6.8 and 6.1.1.4'

loop_
_geom_angle_atom_site_label_1
_geom_angle_atom_site_label_2
_geom_angle_atom_site_label_3
_geom_angle_site_symmetry_1
_geom_angle_site_symmetry_3
_geom_angle
_geom_angle_publ_flag
C8 N1 C1 . . 120.15(14) ?
C8 N1 C5 . . 116.92(15) ?
C1 N1 C5 . . 122.48(14) ?
C6 N2 C7 . . 114.17(16) ?
C6 N2 H2 . . 108.9 ?
C7 N2 H2 . . 106.6 ?
N1 C1 C10 . . 115.97(15) ?
N1 C1 C2 . . 112.04(14) ?
C10 C1 C2 . . 111.46(15) ?
N1 C1 H1 . . 105.5 ?
C10 C1 H1 . . 105.5 ?
C2 C1 H1 . . 105.5 ?
C3 C2 C1 . . 112.78(15) ?
C3 C2 C6 . . 106.31(15) ?
C1 C2 C6 . . 112.53(15) ?
C3 C2 H2A . . 108.4 ?
C1 C2 H2A . . 108.4 ?
C6 C2 H2A . . 108.4 ?
O2 C3 C2 . . 123.54(19) ?
O2 C3 C4 . . 124.42(18) ?
C2 C3 C4 . . 111.57(16) ?
C3 C4 C5 . . 111.42(15) ?
C3 C4 C7 . . 104.16(16) ?
C5 C4 C7 . . 115.51(16) ?
C3 C4 H4 . . 108.5 ?
C5 C4 H4 . . 108.5 ?
C7 C4 H4 . . 108.5 ?
N1 C5 C28 . . 111.18(15) ?
N1 C5 C4 . . 112.27(15) ?
C28 C5 C4 . . 113.22(16) ?
N1 C5 H5 . . 106.5 ?
C28 C5 H5 . . 106.5 ?
C4 C5 H5 . . 106.5 ?
N2 C6 C16 . . 111.60(17) ?
N2 C6 C2 . . 108.79(15) ?
C16 C6 C2 . . 110.45(16) ?
N2 C6 H6 . . 108.6 ?
C16 C6 H6 . . 108.6 ?
C2 C6 H6 . . 108.6 ?
N2 C7 C22 . . 111.08(17) ?
N2 C7 C4 . . 109.67(15) ?
C22 C7 C4 . . 113.26(16) ?
N2 C7 H7 . . 107.5 ?
C22 C7 H7 . . 107.5 ?
C4 C7 H7 . . 107.5 ?
O1 C8 N1 . . 122.85(17) ?
O1 C8 C9 . . 121.15(17) ?
N1 C8 C9 . . 115.99(16) ?
C8 C9 Cl1 . . 111.84(14) ?
C8 C9 H9A . . 109.2 ?
Cl1 C9 H9A . . 109.2 ?
C8 C9 H9B . . 109.2 ?
Cl1 C9 H9B . . 109.2 ?
H9A C9 H9B . . 107.9 ?
C11 C10 C15 . . 117.5(2) ?
C11 C10 C1 . . 125.28(18) ?
C15 C10 C1 . . 117.21(19) ?
C10 C11 C12 . . 120.9(2) ?
C10 C11 H11 . . 119.6 ?
C12 C11 H11 . . 119.6 ?
C13 C12 C11 . . 120.9(3) ?
C13 C12 H12 . . 119.6 ?
C11 C12 H12 . . 119.6 ?
C14 C13 C12 . . 119.5(2) ?
C14 C13 H13 . . 120.3 ?
C12 C13 H13 . . 120.3 ?
C13 C14 C15 . . 120.1(3) ?
C13 C14 H14 . . 119.9 ?
C15 C14 H14 . . 119.9 ?
C10 C15 C14 . . 121.1(3) ?
C10 C15 H15 . . 119.4 ?
C14 C15 H15 . . 119.4 ?
C17 C16 C21 . . 117.5(2) ?
C17 C16 C6 . . 122.6(2) ?
C21 C16 C6 . . 119.7(2) ?
C18 C17 C16 . . 120.8(2) ?
C18 C17 H17 . . 119.6 ?
C16 C17 H17 . . 119.6 ?
C19 C18 C17 . . 120.6(3) ?
C19 C18 H18 . . 119.7 ?
C17 C18 H18 . . 119.7 ?
C20 C19 C18 . . 119.7(3) ?
C20 C19 H19 . . 120.2 ?
C18 C19 H19 . . 120.2 ?
C19 C20 C21 . . 120.4(3) ?
C19 C20 H20 . . 119.8 ?
C21 C20 H20 . . 119.8 ?
C20 C21 C16 . . 120.8(2) ?
C20 C21 H21 . . 119.6 ?
C16 C21 H21 . . 119.6 ?
C27 C22 C23 . . 118.0(2) ?
C27 C22 C7 . . 121.91(18) ?
C23 C22 C7 . . 120.1(2) ?
C24 C23 C22 . . 121.0(3) ?
C24 C23 H23 . . 119.5 ?
C22 C23 H23 . . 119.5 ?
C25 C24 C23 . . 120.5(3) ?
C25 C24 H24 . . 119.7 ?
C23 C24 H24 . . 119.7 ?
C24 C25 C26 . . 119.5(3) ?
C24 C25 H25 . . 120.2 ?
C26 C25 H25 . . 120.2 ?
C25 C26 C27 . . 120.3(3) ?
C25 C26 H26 . . 119.9 ?
C27 C26 H26 . . 119.9 ?
C22 C27 C26 . . 120.6(2) ?
C22 C27 H27 . . 119.7 ?
C26 C27 H27 . . 119.7 ?
C29 C28 C33 . . 117.9(2) ?
C29 C28 C5 . . 123.29(19) ?
C33 C28 C5 . . 118.83(18) ?
C28 C29 C30 . . 120.1(2) ?
C28 C29 H29 . . 119.9 ?
C30 C29 H29 . . 119.9 ?
C31 C30 C29 . . 121.0(3) ?
C31 C30 H30 . . 119.5 ?
C29 C30 H30 . . 119.5 ?
C30 C31 C32 . . 119.6(2) ?
C30 C31 H31 . . 120.2 ?
C32 C31 H31 . . 120.2 ?
C31 C32 C33 . . 119.8(3) ?
C31 C32 H32 . . 120.1 ?
C33 C32 H32 . . 120.1 ?
C32 C33 C28 . . 121.5(2) ?
C32 C33 H33 . . 119.3 ?
C28 C33 H33 . . 119.3 ?

loop_
_geom_bond_atom_site_label_1
_geom_bond_atom_site_label_2
_geom_bond_site_symmetry_2
_geom_bond_distance
_geom_bond_publ_flag
Cl1 C9 . 1.766(2) ?
O1 C8 . 1.224(2) ?
O2 C3 . 1.220(2) ?
N1 C8 . 1.367(2) ?
N1 C1 . 1.481(2) ?
N1 C5 . 1.494(2) ?
N2 C6 . 1.465(2) ?
N2 C7 . 1.463(2) ?
N2 H2 . 0.8574 ?
C1 C10 . 1.527(3) ?
C1 C2 . 1.549(3) ?
C1 H1 . 0.9800 ?
C2 C3 . 1.499(3) ?
C2 C6 . 1.562(3) ?
C2 H2A . 0.9800 ?
C3 C4 . 1.499(3) ?
C4 C5 . 1.545(3) ?
C4 C7 . 1.562(3) ?
C4 H4 . 0.9800 ?
C5 C28 . 1.534(3) ?
C5 H5 . 0.9800 ?
C6 C16 . 1.516(3) ?
C6 H6 . 0.9800 ?
C7 C22 . 1.512(3) ?
C7 H7 . 0.9800 ?
C8 C9 . 1.528(3) ?
C9 H9A . 0.9700 ?
C9 H9B . 0.9700 ?
C10 C11 . 1.369(3) ?
C10 C15 . 1.388(3) ?
C11 C12 . 1.391(3) ?
C11 H11 . 0.9300 ?
C12 C13 . 1.359(4) ?
C12 H12 . 0.9300 ?
C13 C14 . 1.356(4) ?
C13 H13 . 0.9300 ?
C14 C15 . 1.392(4) ?
C14 H14 . 0.9300 ?
C15 H15 . 0.9300 ?
C16 C17 . 1.383(3) ?
C16 C21 . 1.389(3) ?
C17 C18 . 1.387(3) ?
C17 H17 . 0.9300 ?
C18 C19 . 1.362(4) ?
C18 H18 . 0.9300 ?
C19 C20 . 1.358(4) ?
C19 H19 . 0.9300 ?
C20 C21 . 1.389(4) ?
C20 H20 . 0.9300 ?
C21 H21 . 0.9300 ?
C22 C27 . 1.382(3) ?
C22 C23 . 1.385(3) ?
C23 C24 . 1.384(3) ?
C23 H23 . 0.9300 ?
C24 C25 . 1.362(4) ?
C24 H24 . 0.9300 ?
C25 C26 . 1.375(4) ?
C25 H25 . 0.9300 ?
C26 C27 . 1.391(3) ?
C26 H26 . 0.9300 ?
C27 H27 . 0.9300 ?
C28 C29 . 1.387(3) ?
C28 C33 . 1.389(3) ?
C29 C30 . 1.395(3) ?
C29 H29 . 0.9300 ?
C30 C31 . 1.363(4) ?
C30 H30 . 0.9300 ?
C31 C32 . 1.373(4) ?
C31 H31 . 0.9300 ?
C32 C33 . 1.385(3) ?
C32 H32 . 0.9300 ?
C33 H33 . 0.9300 ?

loop_
_geom_hbond_atom_site_label_D
_geom_hbond_atom_site_label_H
_geom_hbond_atom_site_label_A
_geom_hbond_site_symmetry_A
_geom_hbond_distance_DH
_geom_hbond_distance_HA
_geom_hbond_distance_DA
_geom_hbond_angle_DHA
_geom_hbond_publ_flag
C5 H5 O1 . 0.98 2.30 2.725(2) 105 yes
C17 H17 N2 . 0.93 2.46 2.809(3) 103 yes
C33 H33 O1 . 0.93 2.50 3.214(3) 134 yes
C11 H11 Cg1 . 0.93 2.72 3.625(3) 166 yes
C24 H24 Cg2 4_645 0.93 2.87 3.628(3) 140 yes

loop_
_geom_torsion_atom_site_label_1
_geom_torsion_atom_site_label_2
_geom_torsion_atom_site_label_3
_geom_torsion_atom_site_label_4
_geom_torsion_site_symmetry_1
_geom_torsion_site_symmetry_2
_geom_torsion_site_symmetry_3
_geom_torsion_site_symmetry_4
_geom_torsion
_geom_torsion_publ_flag
C8 N1 C1 C10 . . . . 90.8(2) ?
C5 N1 C1 C10 . . . . -97.09(19) ?
C8 N1 C1 C2 . . . . -139.68(16) ?
C5 N1 C1 C2 . . . . 32.4(2) ?
N1 C1 C2 C3 . . . . -42.8(2) ?
C10 C1 C2 C3 . . . . 89.03(19) ?
N1 C1 C2 C6 . . . . 77.48(19) ?
C10 C1 C2 C6 . . . . -150.70(16) ?
C1 C2 C3 O2 . . . . -129.2(2) ?
C6 C2 C3 O2 . . . . 107.1(2) ?
C1 C2 C3 C4 . . . . 58.3(2) ?
C6 C2 C3 C4 . . . . -65.43(19) ?
O2 C3 C4 C5 . . . . 128.2(2) ?
C2 C3 C4 C5 . . . . -59.4(2) ?
O2 C3 C4 C7 . . . . -106.6(2) ?
C2 C3 C4 C7 . . . . 65.80(18) ?
C8 N1 C5 C28 . . . . -93.73(19) ?
C1 N1 C5 C28 . . . . 93.93(19) ?
C8 N1 C5 C4 . . . . 138.26(16) ?
C1 N1 C5 C4 . . . . -34.1(2) ?
C3 C4 C5 N1 . . . . 45.4(2) ?
C7 C4 C5 N1 . . . . -73.2(2) ?
C3 C4 C5 C28 . . . . -81.5(2) ?
C7 C4 C5 C28 . . . . 159.92(16) ?
C7 N2 C6 C16 . . . . -179.28(15) ?
C7 N2 C6 C2 . . . . -57.2(2) ?
C3 C2 C6 N2 . . . . 57.01(19) ?
C1 C2 C6 N2 . . . . -66.9(2) ?
C3 C2 C6 C16 . . . . 179.81(16) ?
C1 C2 C6 C16 . . . . 55.9(2) ?
C6 N2 C7 C22 . . . . -174.69(16) ?
C6 N2 C7 C4 . . . . 59.3(2) ?
C3 C4 C7 N2 . . . . -59.65(19) ?
C5 C4 C7 N2 . . . . 62.9(2) ?
C3 C4 C7 C22 . . . . 175.63(16) ?
C5 C4 C7 C22 . . . . -61.8(2) ?
C1 N1 C8 O1 . . . . 173.88(18) ?
C5 N1 C8 O1 . . . . 1.4(3) ?
C1 N1 C8 C9 . . . . -6.6(2) ?
C5 N1 C8 C9 . . . . -179.11(16) ?
O1 C8 C9 Cl1 . . . . 15.7(3) ?
N1 C8 C9 Cl1 . . . . -163.88(14) ?
N1 C1 C10 C11 . . . . 24.6(3) ?
C2 C1 C10 C11 . . . . -105.2(2) ?
N1 C1 C10 C15 . . . . -156.0(2) ?
C2 C1 C10 C15 . . . . 74.2(2) ?
C15 C10 C11 C12 . . . . -1.8(3) ?
C1 C10 C11 C12 . . . . 177.6(2) ?
C10 C11 C12 C13 . . . . 0.8(4) ?
C11 C12 C13 C14 . . . . 0.5(4) ?
C12 C13 C14 C15 . . . . -0.8(5) ?
C11 C10 C15 C14 . . . . 1.4(4) ?
C1 C10 C15 C14 . . . . -178.0(2) ?
C13 C14 C15 C10 . . . . -0.1(5) ?
N2 C6 C16 C17 . . . . -1.7(3) ?
C2 C6 C16 C17 . . . . -122.9(2) ?
N2 C6 C16 C21 . . . . 174.43(18) ?
C2 C6 C16 C21 . . . . 53.3(2) ?
C21 C16 C17 C18 . . . . -2.2(4) ?
C6 C16 C17 C18 . . . . 174.1(2) ?
C16 C17 C18 C19 . . . . -1.4(4) ?
C17 C18 C19 C20 . . . . 3.3(5) ?
C18 C19 C20 C21 . . . . -1.6(4) ?
C19 C20 C21 C16 . . . . -2.0(4) ?
C17 C16 C21 C20 . . . . 3.8(3) ?
C6 C16 C21 C20 . . . . -172.5(2) ?
N2 C7 C22 C27 . . . . -35.9(3) ?
C4 C7 C22 C27 . . . . 88.0(2) ?
N2 C7 C22 C23 . . . . 144.60(19) ?
C4 C7 C22 C23 . . . . -91.5(2) ?
C27 C22 C23 C24 . . . . 1.5(3) ?
C7 C22 C23 C24 . . . . -179.0(2) ?
C22 C23 C24 C25 . . . . 0.4(4) ?
C23 C24 C25 C26 . . . . -1.7(4) ?
C24 C25 C26 C27 . . . . 1.1(4) ?
C23 C22 C27 C26 . . . . -2.1(3) ?
C7 C22 C27 C26 . . . . 178.4(2) ?
C25 C26 C27 C22 . . . . 0.9(4) ?
N1 C5 C28 C29 . . . . -109.3(2) ?
C4 C5 C28 C29 . . . . 18.2(3) ?
N1 C5 C28 C33 . . . . 69.8(2) ?
C4 C5 C28 C33 . . . . -162.69(17) ?
C33 C28 C29 C30 . . . . -2.1(3) ?
C5 C28 C29 C30 . . . . 177.0(2) ?
C28 C29 C30 C31 . . . . 1.1(4) ?
C29 C30 C31 C32 . . . . 0.5(4) ?
C30 C31 C32 C33 . . . . -1.0(4) ?
C31 C32 C33 C28 . . . . -0.1(4) ?
C29 C28 C33 C32 . . . . 1.7(3) ?
C5 C28 C33 C32 . . . . -177.5(2) ?
